data_7153885
loop_
_publ_author_name
'Kavala, Miroslav'
'Brezov\'a, Vlasta'
'Svorc, Lubom\'ir'
'Vihonsk\'a, Zuzana'
'Olejn\'ikov\'a, Petra'
'Moncol, J\'an'
'Ko\<z\'i\<sek, Jozef'
'Herich, Peter'
'Szolcs\'anyi, Peter'

_publ_section_title
;
 Synthesis, physicochemical properties and antimicrobial activity of
 mono-/dinitroxyl amides.
;
_journal_issue 25
_journal_name_full 'Organic &amp; biomolecular chemistry'
_journal_page_first 4491
_journal_page_last 4502
_journal_paper_doi 10.1039/c4ob00302k
_journal_volume 12
_journal_year 2014
_chemical_formula_moiety 'C20 H37 N3 O3'
_chemical_formula_sum 'C20 H37 N3 O3'
_chemical_formula_weight 367.53
_chemical_name_systematic
; 
 N-Acetyl-N, N-bis-(1-oxo-2,2,6,6-tetramethylpiperidin-4-yl)-amine
;
_space_group_IT_number 61
_symmetry_cell_setting orthorhombic
_symmetry_space_group_name_Hall '-P 2ac 2ab'
_symmetry_space_group_name_H-M 'P b c a'
_atom_sites_solution_hydrogens geom
_atom_sites_solution_primary direct
_atom_sites_solution_secondary difmap
_audit_creation_method SHELXL-97
_cell_angle_alpha 90.00
_cell_angle_beta 90.00
_cell_angle_gamma 90.00
_cell_formula_units_Z 8
_cell_length_a 8.28928(18)
_cell_length_b 19.4108(4)
_cell_length_c 26.6839(5)
_cell_measurement_reflns_used 22135
_cell_measurement_temperature 293(1)
_cell_measurement_theta_max 29.33
_cell_measurement_theta_min 2.28
_cell_volume 4293.48(15)
_computing_cell_refinement 'CrysAlis CCD'
_computing_data_collection 'CrysAlis CCD (Oxford Diffraction, 2010)'
_computing_data_reduction 'CrysAlis RED (Oxford Diffraction, 2010)'
_computing_molecular_graphics 'DIAMOND (Brandenburg, 1998)'
_computing_publication_material ' enCIFer (Allen et al., 2008)'
_computing_structure_refinement 'SHELXL-97 (Sheldrick, 1997)'
_computing_structure_solution 'SHELXS-97 (Sheldrick, 1990)'
_diffrn_ambient_temperature 293(1)
_diffrn_detector_area_resol_mean 10.4340
_diffrn_measured_fraction_theta_full 0.999
_diffrn_measured_fraction_theta_max 0.947
_diffrn_measurement_device_type 'Xcalibur, Ruby, Gemini'
_diffrn_measurement_method '\w scans'
_diffrn_radiation_monochromator graphite
_diffrn_radiation_source 'Enhance (Mo) X-ray Source'
_diffrn_radiation_type MoK\a
_diffrn_radiation_wavelength 0.71073
_diffrn_reflns_av_R_equivalents 0.0254
_diffrn_reflns_av_sigmaI/netI 0.0091
_diffrn_reflns_limit_h_max 10
_diffrn_reflns_limit_h_min -10
_diffrn_reflns_limit_k_max 24
_diffrn_reflns_limit_k_min -24
_diffrn_reflns_limit_l_max 33
_diffrn_reflns_limit_l_min -33
_diffrn_reflns_number 74541
_diffrn_reflns_theta_full 26.32
_diffrn_reflns_theta_max 26.37
_diffrn_reflns_theta_min 2.10
_diffrn_standards_decay_% 0
_diffrn_standards_interval_time 0
_diffrn_standards_number 0
_exptl_absorpt_coefficient_mu 0.076
_exptl_absorpt_correction_T_max 0.956
_exptl_absorpt_correction_T_min 0.939
_exptl_absorpt_correction_type analytical
_exptl_absorpt_process_details
;
CrysAlisPro, Agilent Technologies,
Version 1.171.36.28 (release 01-02-2013 CrysAlis171 .NET)
(compiled Feb  1 2013,16:14:44)
Empirical absorption correction using spherical harmonics,
 implemented in SCALE3 ABSPACK scaling algorithm.
;
_exptl_crystal_colour orange
_exptl_crystal_density_diffrn 1.137
_exptl_crystal_density_method 'not measured'
_exptl_crystal_description rod
_exptl_crystal_F_000 1616
_exptl_crystal_size_max 0.89
_exptl_crystal_size_mid 0.69
_exptl_crystal_size_min 0.59
_refine_diff_density_max 0.292
_refine_diff_density_min -0.216
_refine_diff_density_rms 0.049
_refine_ls_extinction_method none
_refine_ls_goodness_of_fit_ref 1.069
_refine_ls_hydrogen_treatment constr
_refine_ls_matrix_type full
_refine_ls_number_parameters 235
_refine_ls_number_reflns 4381
_refine_ls_number_restraints 0
_refine_ls_restrained_S_all 1.069
_refine_ls_R_factor_all 0.0582
_refine_ls_R_factor_gt 0.0498
_refine_ls_shift/su_max 0.000
_refine_ls_shift/su_mean 0.000
_refine_ls_structure_factor_coef Fsqd
_refine_ls_weighting_details 'calc w=1/[\s^2^(Fo^2^)+(0.0702P)^2^+1.5321P] where P=(Fo^2^+2Fc^2^)/3'
_refine_ls_weighting_scheme calc
_refine_ls_wR_factor_gt 0.1366
_refine_ls_wR_factor_ref 0.1435
_reflns_number_gt 3715
_reflns_number_total 4381
_reflns_threshold_expression >2sigma(I)
_cod_data_source_file c4ob00302k2.cif
_cod_data_source_block CCDC-953449
_cod_database_code 7153885

loop_
_symmetry_equiv_pos_as_xyz
'x, y, z'
'-x+1/2, -y, z+1/2'
'x+1/2, -y+1/2, -z'
'-x, y+1/2, -z+1/2'
'-x, -y, -z'
'x-1/2, y, -z-1/2'
'-x-1/2, y-1/2, z'
'x, -y-1/2, z-1/2'

loop_
_atom_site_label
_atom_site_type_symbol
_atom_site_fract_x
_atom_site_fract_y
_atom_site_fract_z
_atom_site_U_iso_or_equiv
_atom_site_adp_type
_atom_site_occupancy
_atom_site_symmetry_multiplicity
_atom_site_calc_flag
_atom_site_refinement_flags
C1 C 0.39309(19) 0.63570(8) 0.45635(5) 0.0404(4) Uani 1 1 d .
C2 C 0.3290(2) 0.59355(10) 0.41250(6) 0.0489(4) Uani 1 1 d .
H2B H 0.2217 0.6099 0.4043 0.059 Uiso 1 1 calc R
H2A H 0.3191 0.5459 0.4231 0.059 Uiso 1 1 calc R
C3 C 0.43222(18) 0.59591(7) 0.36514(5) 0.0346(3) Uani 1 1 d .
H3A H 0.4371 0.6439 0.3538 0.042 Uiso 1 1 calc R
C4 C 0.60252(18) 0.57322(8) 0.37808(6) 0.0369(3) Uani 1 1 d .
H4B H 0.6675 0.5732 0.3478 0.044 Uiso 1 1 calc R
H4A H 0.5995 0.5265 0.3909 0.044 Uiso 1 1 calc R
C5 C 0.68197(19) 0.62000(9) 0.41706(6) 0.0417(4) Uani 1 1 d .
C6 C 0.3498(3) 0.71131(11) 0.45169(8) 0.0712(6) Uani 1 1 d .
H6C H 0.3931 0.7361 0.4798 0.085 Uiso 1 1 calc R
H6B H 0.2346 0.7162 0.4512 0.085 Uiso 1 1 calc R
H6A H 0.3944 0.7294 0.4212 0.085 Uiso 1 1 calc R
C7 C 0.3204(3) 0.60842(14) 0.50514(7) 0.0704(6) Uani 1 1 d .
H7C H 0.3603 0.6350 0.5328 0.084 Uiso 1 1 calc R
H7B H 0.3503 0.5610 0.5095 0.084 Uiso 1 1 calc R
H7A H 0.2050 0.6121 0.5037 0.084 Uiso 1 1 calc R
C8 C 0.7241(3) 0.69070(10) 0.39520(8) 0.0637(5) Uani 1 1 d .
H8C H 0.7745 0.7184 0.4206 0.076 Uiso 1 1 calc R
H8B H 0.6274 0.7130 0.3838 0.076 Uiso 1 1 calc R
H8A H 0.7970 0.6850 0.3675 0.076 Uiso 1 1 calc R
C9 C 0.8343(2) 0.58567(12) 0.43718(9) 0.0669(6) Uani 1 1 d .
H9C H 0.8843 0.6153 0.4614 0.080 Uiso 1 1 calc R
H9B H 0.9080 0.5775 0.4100 0.080 Uiso 1 1 calc R
H9A H 0.8066 0.5426 0.4527 0.080 Uiso 1 1 calc R
C10 C 0.07377(18) 0.40675(8) 0.35907(5) 0.0353(3) Uani 1 1 d .
C11 C 0.12742(18) 0.47532(8) 0.33633(6) 0.0364(3) Uani 1 1 d .
H11B H 0.0885 0.4782 0.3021 0.044 Uiso 1 1 calc R
H11A H 0.0793 0.5128 0.3552 0.044 Uiso 1 1 calc R
C12 C 0.30962(17) 0.48363(7) 0.33651(5) 0.0328(3) Uani 1 1 d .
H12A H 0.3458 0.4745 0.3708 0.039 Uiso 1 1 calc R
C13 C 0.38277(19) 0.42760(8) 0.30356(6) 0.0397(4) Uani 1 1 d .
H13B H 0.4988 0.4337 0.3022 0.048 Uiso 1 1 calc R
H13A H 0.3410 0.4322 0.2698 0.048 Uiso 1 1 calc R
C14 C 0.34457(19) 0.35507(8) 0.32331(6) 0.0400(4) Uani 1 1 d .
C15 C -0.1047(2) 0.39489(10) 0.34749(8) 0.0520(4) Uani 1 1 d .
H15C H -0.1386 0.3519 0.3618 0.062 Uiso 1 1 calc R
H15B H -0.1202 0.3937 0.3118 0.062 Uiso 1 1 calc R
H15A H -0.1675 0.4317 0.3616 0.062 Uiso 1 1 calc R
C16 C 0.0966(2) 0.40485(9) 0.41605(6) 0.0467(4) Uani 1 1 d .
H16C H 0.0619 0.3610 0.4287 0.056 Uiso 1 1 calc R
H16B H 0.0337 0.4408 0.4312 0.056 Uiso 1 1 calc R
H16A H 0.2085 0.4116 0.4239 0.056 Uiso 1 1 calc R
C17 C 0.4441(2) 0.33724(10) 0.36994(8) 0.0591(5) Uani 1 1 d .
H17C H 0.4167 0.2917 0.3811 0.071 Uiso 1 1 calc R
H17B H 0.4211 0.3698 0.3960 0.071 Uiso 1 1 calc R
H17A H 0.5569 0.3390 0.3618 0.071 Uiso 1 1 calc R
C18 C 0.3790(3) 0.30259(9) 0.28205(8) 0.0636(6) Uani 1 1 d .
H18C H 0.3561 0.2571 0.2942 0.076 Uiso 1 1 calc R
H18B H 0.4905 0.3054 0.2725 0.076 Uiso 1 1 calc R
H18A H 0.3122 0.3122 0.2535 0.076 Uiso 1 1 calc R
C19 C 0.34980(19) 0.57749(8) 0.27609(6) 0.0390(3) Uani 1 1 d .
C20 C 0.4270(3) 0.64566(9) 0.26310(7) 0.0539(5) Uani 1 1 d .
H20C H 0.4090 0.6557 0.2283 0.065 Uiso 1 1 calc R
H20B H 0.5409 0.6432 0.2694 0.065 Uiso 1 1 calc R
H20A H 0.3803 0.6814 0.2833 0.065 Uiso 1 1 calc R
N1 N 0.57120(17) 0.62843(8) 0.46050(5) 0.0450(3) Uani 1 1 d .
N2 N 0.16886(15) 0.35003(6) 0.33532(5) 0.0358(3) Uani 1 1 d .
N3 N 0.36223(15) 0.55424(6) 0.32402(4) 0.0356(3) Uani 1 1 d .
O1 O 0.63390(19) 0.65226(10) 0.50088(5) 0.0820(5) Uani 1 1 d .
O2 O 0.11161(15) 0.28893(6) 0.33945(5) 0.0523(3) Uani 1 1 d .
O3 O 0.28070(16) 0.54445(6) 0.24354(4) 0.0519(3) Uani 1 1 d .

loop_
_atom_site_aniso_label
_atom_site_aniso_U_11
_atom_site_aniso_U_22
_atom_site_aniso_U_33
_atom_site_aniso_U_23
_atom_site_aniso_U_13
_atom_site_aniso_U_12
C1 0.0422(8) 0.0470(9) 0.0321(7) -0.0059(6) 0.0027(6) 0.0027(7)
C2 0.0376(8) 0.0653(11) 0.0436(9) -0.0194(8) 0.0057(7) -0.0061(8)
C3 0.0375(8) 0.0319(7) 0.0344(7) -0.0074(5) -0.0004(6) -0.0022(6)
C4 0.0355(8) 0.0386(8) 0.0366(7) -0.0057(6) 0.0044(6) -0.0011(6)
C5 0.0347(8) 0.0466(9) 0.0437(8) -0.0067(7) -0.0002(6) -0.0046(7)
C6 0.0923(16) 0.0587(12) 0.0627(12) -0.0163(10) -0.0031(11) 0.0266(11)
C7 0.0698(13) 0.0991(17) 0.0423(10) -0.0028(10) 0.0117(9) -0.0102(12)
C8 0.0658(12) 0.0598(12) 0.0654(12) -0.0035(9) 0.0028(10) -0.0270(10)
C9 0.0412(10) 0.0873(15) 0.0722(13) -0.0115(11) -0.0113(9) 0.0064(10)
C10 0.0331(7) 0.0378(8) 0.0350(7) -0.0018(6) 0.0023(6) -0.0003(6)
C11 0.0363(8) 0.0356(7) 0.0374(7) -0.0015(6) 0.0005(6) 0.0016(6)
C12 0.0371(8) 0.0323(7) 0.0290(7) -0.0025(5) 0.0003(5) -0.0028(6)
C13 0.0398(8) 0.0364(8) 0.0429(8) -0.0041(6) 0.0099(6) -0.0027(6)
C14 0.0377(8) 0.0348(8) 0.0476(9) -0.0028(6) 0.0085(7) 0.0018(6)
C15 0.0358(9) 0.0559(10) 0.0645(11) 0.0031(9) 0.0008(8) -0.0046(7)
C16 0.0541(10) 0.0499(9) 0.0360(8) 0.0001(7) 0.0088(7) 0.0021(8)
C17 0.0403(9) 0.0584(11) 0.0788(13) 0.0170(10) -0.0038(9) 0.0062(8)
C18 0.0721(13) 0.0406(9) 0.0782(13) -0.0137(9) 0.0330(11) -0.0009(9)
C19 0.0450(8) 0.0372(8) 0.0349(7) -0.0002(6) 0.0006(6) 0.0012(6)
C20 0.0726(12) 0.0435(9) 0.0456(9) 0.0072(7) 0.0036(9) -0.0056(9)
N1 0.0453(8) 0.0555(8) 0.0343(7) -0.0087(6) -0.0055(6) -0.0024(6)
N2 0.0381(7) 0.0332(6) 0.0360(6) -0.0036(5) 0.0019(5) -0.0045(5)
N3 0.0426(7) 0.0326(6) 0.0314(6) -0.0040(5) -0.0011(5) -0.0054(5)
O1 0.0682(9) 0.1288(14) 0.0489(8) -0.0310(8) -0.0142(7) -0.0077(9)
O2 0.0569(7) 0.0366(6) 0.0633(8) -0.0048(5) 0.0089(6) -0.0121(5)
O3 0.0706(8) 0.0500(7) 0.0352(6) 0.0012(5) -0.0107(6) -0.0061(6)

loop_
_atom_type_symbol
_atom_type_description
_atom_type_scat_dispersion_real
_atom_type_scat_dispersion_imag
_atom_type_scat_source
C C 0.0033 0.0016 'International Tables Vol C Tables 4.2.6.8 and 6.1.1.4'
H H 0.0000 0.0000 'International Tables Vol C Tables 4.2.6.8 and 6.1.1.4'
N N 0.0061 0.0033 'International Tables Vol C Tables 4.2.6.8 and 6.1.1.4'
O O 0.0106 0.0060 'International Tables Vol C Tables 4.2.6.8 and 6.1.1.4'

loop_
_geom_angle_atom_site_label_1
_geom_angle_atom_site_label_2
_geom_angle_atom_site_label_3
_geom_angle
N1 C1 C6 109.45(16)
N1 C1 C2 110.63(13)
C6 C1 C2 111.99(15)
N1 C1 C7 107.15(14)
C6 C1 C7 108.17(16)
C2 C1 C7 109.29(15)
C1 C2 C3 115.09(13)
C1 C2 H2B 108.5
C3 C2 H2B 108.5
C1 C2 H2A 108.5
C3 C2 H2A 108.5
H2B C2 H2A 107.5
N3 C3 C4 111.96(12)
N3 C3 C2 112.15(12)
C4 C3 C2 108.92(13)
N3 C3 H3A 107.9
C4 C3 H3A 107.9
C2 C3 H3A 107.9
C3 C4 C5 112.49(12)
C3 C4 H4B 109.1
C5 C4 H4B 109.1
C3 C4 H4A 109.1
C5 C4 H4A 109.1
H4B C4 H4A 107.8
N1 C5 C9 106.55(14)
N1 C5 C4 109.23(12)
C9 C5 C4 109.66(15)
N1 C5 C8 109.82(14)
C9 C5 C8 109.66(16)
C4 C5 C8 111.78(14)
C1 C6 H6C 109.5
C1 C6 H6B 109.5
H6C C6 H6B 109.5
C1 C6 H6A 109.5
H6C C6 H6A 109.5
H6B C6 H6A 109.5
C1 C7 H7C 109.5
C1 C7 H7B 109.5
H7C C7 H7B 109.5
C1 C7 H7A 109.5
H7C C7 H7A 109.5
H7B C7 H7A 109.5
C5 C8 H8C 109.5
C5 C8 H8B 109.5
H8C C8 H8B 109.5
C5 C8 H8A 109.5
H8C C8 H8A 109.5
H8B C8 H8A 109.5
C5 C9 H9C 109.5
C5 C9 H9B 109.5
H9C C9 H9B 109.5
C5 C9 H9A 109.5
H9C C9 H9A 109.5
H9B C9 H9A 109.5
N2 C10 C11 108.63(11)
N2 C10 C15 108.28(13)
C11 C10 C15 109.41(13)
N2 C10 C16 109.74(12)
C11 C10 C16 112.27(13)
C15 C10 C16 108.44(14)
C12 C11 C10 112.36(12)
C12 C11 H11B 109.1
C10 C11 H11B 109.1
C12 C11 H11A 109.1
C10 C11 H11A 109.1
H11B C11 H11A 107.9
N3 C12 C11 113.06(12)
N3 C12 C13 114.50(12)
C11 C12 C13 108.54(12)
N3 C12 H12A 106.8
C11 C12 H12A 106.8
C13 C12 H12A 106.8
C12 C13 C14 111.97(12)
C12 C13 H13B 109.2
C14 C13 H13B 109.2
C12 C13 H13A 109.2
C14 C13 H13A 109.2
H13B C13 H13A 107.9
N2 C14 C18 107.05(14)
N2 C14 C17 109.62(13)
C18 C14 C17 109.51(16)
N2 C14 C13 109.54(12)
C18 C14 C13 109.00(14)
C17 C14 C13 112.00(14)
C10 C15 H15C 109.5
C10 C15 H15B 109.5
H15C C15 H15B 109.5
C10 C15 H15A 109.5
H15C C15 H15A 109.5
H15B C15 H15A 109.5
C10 C16 H16C 109.5
C10 C16 H16B 109.5
H16C C16 H16B 109.5
C10 C16 H16A 109.5
H16C C16 H16A 109.5
H16B C16 H16A 109.5
C14 C17 H17C 109.5
C14 C17 H17B 109.5
H17C C17 H17B 109.5
C14 C17 H17A 109.5
H17C C17 H17A 109.5
H17B C17 H17A 109.5
C14 C18 H18C 109.5
C14 C18 H18B 109.5
H18C C18 H18B 109.5
C14 C18 H18A 109.5
H18C C18 H18A 109.5
H18B C18 H18A 109.5
O3 C19 N3 121.98(14)
O3 C19 C20 119.68(14)
N3 C19 C20 118.32(14)
C19 C20 H20C 109.5
C19 C20 H20B 109.5
H20C C20 H20B 109.5
C19 C20 H20A 109.5
H20C C20 H20A 109.5
H20B C20 H20A 109.5
O1 N1 C1 115.51(13)
O1 N1 C5 116.36(14)
C1 N1 C5 124.41(12)
O2 N2 C14 116.09(12)
O2 N2 C10 116.71(12)
C14 N2 C10 123.81(11)
C19 N3 C12 119.85(12)
C19 N3 C3 123.02(12)
C12 N3 C3 117.09(11)

loop_
_geom_bond_atom_site_label_1
_geom_bond_atom_site_label_2
_geom_bond_distance
C1 N1 1.487(2)
C1 C6 1.516(3)
C1 C2 1.524(2)
C1 C7 1.529(2)
C2 C3 1.527(2)
C2 H2B 0.9700
C2 H2A 0.9700
C3 N3 1.4816(17)
C3 C4 1.519(2)
C3 H3A 0.9800
C4 C5 1.530(2)
C4 H4B 0.9700
C4 H4A 0.9700
C5 N1 1.488(2)
C5 C9 1.526(3)
C5 C8 1.532(3)
C6 H6C 0.9600
C6 H6B 0.9600
C6 H6A 0.9600
C7 H7C 0.9600
C7 H7B 0.9600
C7 H7A 0.9600
C8 H8C 0.9600
C8 H8B 0.9600
C8 H8A 0.9600
C9 H9C 0.9600
C9 H9B 0.9600
C9 H9A 0.9600
C10 N2 1.4951(19)
C10 C11 1.529(2)
C10 C15 1.529(2)
C10 C16 1.532(2)
C11 C12 1.519(2)
C11 H11B 0.9700
C11 H11A 0.9700
C12 N3 1.4764(18)
C12 C13 1.5241(19)
C12 H12A 0.9800
C13 C14 1.536(2)
C13 H13B 0.9700
C13 H13A 0.9700
C14 N2 1.495(2)
C14 C18 1.527(2)
C14 C17 1.532(3)
C15 H15C 0.9600
C15 H15B 0.9600
C15 H15A 0.9600
C16 H16C 0.9600
C16 H16B 0.9600
C16 H16A 0.9600
C17 H17C 0.9600
C17 H17B 0.9600
C17 H17A 0.9600
C18 H18C 0.9600
C18 H18B 0.9600
C18 H18A 0.9600
C19 O3 1.2221(19)
C19 N3 1.3601(19)
C19 C20 1.510(2)
C20 H20C 0.9600
C20 H20B 0.9600
C20 H20A 0.9600
N1 O1 1.2824(18)
N2 O2 1.2821(16)

loop_
_geom_torsion_atom_site_label_1
_geom_torsion_atom_site_label_2
_geom_torsion_atom_site_label_3
_geom_torsion_atom_site_label_4
_geom_torsion
N1 C1 C2 C3 -40.8(2)
C6 C1 C2 C3 81.6(2)
C7 C1 C2 C3 -158.59(16)
C1 C2 C3 N3 -179.61(13)
C1 C2 C3 C4 55.89(19)
N3 C3 C4 C5 174.69(12)
C2 C3 C4 C5 -60.71(16)
C3 C4 C5 N1 50.53(17)
C3 C4 C5 C9 166.95(15)
C3 C4 C5 C8 -71.22(18)
N2 C10 C11 C12 -49.75(16)
C15 C10 C11 C12 -167.76(13)
C16 C10 C11 C12 71.80(16)
C10 C11 C12 N3 -168.77(11)
C10 C11 C12 C13 63.04(16)
N3 C12 C13 C14 171.18(12)
C11 C12 C13 C14 -61.45(17)
C12 C13 C14 N2 47.57(17)
C12 C13 C14 C18 164.39(15)
C12 C13 C14 C17 -74.27(17)
C6 C1 N1 O1 67.3(2)
C2 C1 N1 O1 -168.78(16)
C7 C1 N1 O1 -49.7(2)
C6 C1 N1 C5 -90.03(18)
C2 C1 N1 C5 33.8(2)
C7 C1 N1 C5 152.89(16)
C9 C5 N1 O1 45.7(2)
C4 C5 N1 O1 164.07(16)
C8 C5 N1 O1 -73.0(2)
C9 C5 N1 C1 -157.11(16)
C4 C5 N1 C1 -38.7(2)
C8 C5 N1 C1 84.19(19)
C18 C14 N2 O2 44.27(18)
C17 C14 N2 O2 -74.42(17)
C13 C14 N2 O2 162.32(13)
C18 C14 N2 C10 -157.23(15)
C17 C14 N2 C10 84.07(17)
C13 C14 N2 C10 -39.19(19)
C11 C10 N2 O2 -161.65(13)
C15 C10 N2 O2 -42.93(18)
C16 C10 N2 O2 75.27(16)
C11 C10 N2 C14 39.97(18)
C15 C10 N2 C14 158.70(14)
C16 C10 N2 C14 -83.11(17)
O3 C19 N3 C12 7.8(2)
C20 C19 N3 C12 -171.07(14)
O3 C19 N3 C3 -174.33(15)
C20 C19 N3 C3 6.8(2)
C11 C12 N3 C19 -72.65(17)
C13 C12 N3 C19 52.36(19)
C11 C12 N3 C3 109.34(14)
C13 C12 N3 C3 -125.64(14)
C4 C3 N3 C19 -103.13(16)
C2 C3 N3 C19 134.08(16)
C4 C3 N3 C12 74.81(16)
C2 C3 N3 C12 -47.98(18)
